data_7251597
loop_
_publ_author_name
'Kumar, Ravendra'
'Chauhan, Deepanshi'
'Gupta, Rakesh Kumar'
'Dubey, Pawan K.'
'Kushwaha, Divya'

_publ_section_title
;
 Design, synthesis, structural characterization, anticancer evaluation,
 and computational studies of novel quinoline-1,2,3-triazole glycohybrids
;
_journal_issue 10
_journal_name_full 'RSC Advances'
_journal_page_first 8466
_journal_page_last 8486
_journal_paper_doi 10.1039/D5RA09700B
_journal_volume 16
_journal_year 2026
_chemical_formula_moiety 'C33 H31 Cl N4 O11'
_chemical_formula_sum 'C33 H31 Cl N4 O11'
_chemical_formula_weight 695.07
_space_group_crystal_system triclinic
_space_group_IT_number 1
_space_group_name_Hall 'P 1'
_space_group_name_H-M_alt 'P 1'
_atom_sites_solution_hydrogens geom
_atom_sites_solution_primary dual
_audit_creation_date 2025-02-17
_audit_creation_method
;
Olex2 1.5
(compiled 2024.02.16 svn.r378c4104 for OlexSys, GUI svn.r6928)
;
_audit_update_record
;
2025-02-18 deposited with the CCDC.	2026-01-27 downloaded from the CCDC.
;
_cell_angle_alpha 81.389(3)
_cell_angle_beta 80.238(3)
_cell_angle_gamma 86.153(3)
_cell_formula_units_Z 1
_cell_length_a 5.8670(2)
_cell_length_b 12.0575(4)
_cell_length_c 12.1900(4)
_cell_measurement_reflns_used 3856
_cell_measurement_temperature 298
_cell_measurement_theta_max 70.9370
_cell_measurement_theta_min 3.7070
_cell_volume 839.50(5)
_computing_cell_refinement 'CrysAlisPro 1.171.42.90a (Rigaku OD, 2023)'
_computing_data_collection 'CrysAlisPro 1.171.42.90a (Rigaku OD, 2023)'
_computing_data_reduction 'CrysAlisPro 1.171.42.90a (Rigaku OD, 2023)'
_computing_molecular_graphics 'Olex2 1.5 (Dolomanov et al., 2009)'
_computing_publication_material 'Olex2 1.5 (Dolomanov et al., 2009)'
_computing_structure_refinement 'SHELXL 2019/3 (Sheldrick, 2015)'
_computing_structure_solution 'SHELXT 2018/2 (Sheldrick, 2018)'
_diffrn_ambient_temperature 298
_diffrn_detector 'Hybrid Pixel Array Detector'
_diffrn_detector_area_resol_mean 10.0000
_diffrn_detector_type HyPix3000
_diffrn_measured_fraction_theta_full 0.993
_diffrn_measured_fraction_theta_max 0.993
_diffrn_measurement_details
;
List of Runs (angles in degrees, time in seconds):

  # Type    Start    End  Width  t~exp~   \w     \q     \k     \f   Frames
#--------------------------------------------------------------------------
  1  \w   -101.00 -75.00   0.50    2.49    --  -40.83 149.00-102.00   52
  2  \w    -82.00 -57.00   0.50    2.49    --  -40.83 124.00  94.00   50
  3  \w    -47.00 -20.00   0.50    2.49    --  -40.83 124.00  94.00   54
  4  \w    -93.00 -67.00   0.50    2.49    --  -40.83-149.00-148.00   52
  5  \w    -53.00 -28.00   0.50    2.49    --  -40.83 149.00-102.00   50
  6  \w     37.00  64.00   0.50    2.49    --   40.83-124.00  14.00   54
  7  \w     71.00  97.00   0.50    2.49    --   40.83-149.00-148.00   52
  8  \w   -100.00 -74.00   0.50    9.95    --  -82.50-124.00  14.00   52
  9  \w    -86.00 -58.00   0.50    9.95    --  -82.50-149.00-148.00   56
 10  \w    -52.00 -27.00   0.50    9.95    --  -82.50 124.00  94.00   50
 11  \w     85.00 111.00   0.50    9.95    --  104.00-124.00  14.00   52
 12  \w     64.00  89.00   0.50    9.95    --  104.00-149.00-148.00   50
 13  \w    107.00 132.00   0.50    9.95    --  104.00 124.00  94.00   50
 14  \w    -48.00 -16.00   0.50    2.49    --  -40.83 -77.00-180.00   64
 15  \w    -18.00  19.00   0.50    2.49    --  -40.83  65.00  90.00   74
 16  \w   -100.00 -68.00   0.50    2.49    --  -40.83 -32.00 150.00   64
 17  \w   -109.00 -84.00   0.50    2.49    --  -40.83 -77.00-180.00   50
 18  \w    -85.00 -26.00   0.50    2.49    --  -40.83 -43.00-120.00  118
 19  \w    -65.00 -28.00   0.50    2.49    --  -40.83 -32.00 150.00   74
 20  \w    -63.00 -36.00   0.50    2.49    --  -40.83  65.00  90.00   54
 21  \w    -28.00  19.00   0.50    2.49    --   40.83 -11.00 -30.00   94
 22  \w    -27.00  24.00   0.50    2.49    --   40.83 -11.00-120.00  102
 23  \w    -21.00   6.00   0.50    2.49    --   40.83 -21.00 120.00   54
 24  \w   -125.00 -65.00   0.50    9.95    --  -82.50 -68.00  60.00  120
 25  \w   -153.00-122.00   0.50    9.95    --  -82.50 -87.00 120.00   62
 26  \w   -117.00 -78.00   0.50    9.95    --  -82.50 -87.00 120.00   78
 27  \w    -89.00 -64.00   0.50    9.95    --  -82.50 149.00-102.00   50
 28  \w    -47.00 -15.00   0.50    9.95    --  -82.50  42.00 150.00   64
 29  \w    -50.00 -25.00   0.50    9.95    --  -82.50  50.00 120.00   50
 30  \w    -46.00 -21.00   0.50    9.95    --  -82.50  42.00   0.00   50
 31  \w    -78.00 -38.00   0.50    9.95    --  -82.50 111.00-120.00   80
 32  \w    -47.00 -22.00   0.50    9.95    --  -82.50  42.00-180.00   50
 33  \w    126.00 158.00   0.50    9.95    --  104.00  42.00 120.00   64
 34  \w     87.00 117.00   0.50    9.95    --  104.00-133.00  90.00   60
 35  \w     36.00  79.00   0.50    9.95    --  104.00 -68.00 150.00   86
 36  \w     98.00 141.00   0.50    9.95    --  104.00  68.00-180.00   86
 37  \w     45.00  95.00   0.50    9.95    --  104.00-111.00-120.00  100
 38  \w     42.00 108.00   0.50    9.95    --  104.00-111.00 -90.00  132
 39  \w    142.00 168.00   0.50    9.95    --  104.00  68.00-180.00   52
 40  \w     57.00  82.00   0.50    9.95    --  104.00 -77.00-120.00   50
 41  \w     83.00 108.00   0.50    9.95    --  104.00-111.00-180.00   50
 42  \w     34.00  74.00   0.50    9.95    --  104.00 -93.00 120.00   80
 43  \w     35.00  87.00   0.50    9.95    --  104.00 -77.00 -30.00  104
 44  \w     89.00 140.00   0.50    9.95    --  104.00  25.00  30.00  102
 45  \w     38.00  63.00   0.50    9.95    --  104.00 -59.00 -60.00   50
 46  \w     86.00 121.00   0.50    9.95    --  104.00  17.00 -90.00   70
 47  \w     36.00  90.00   0.50    9.95    --  104.00 -87.00  60.00  108
 48  \w     99.00 172.00   0.50    9.95    --  104.00  59.00 -90.00  146
 49  \w     56.00  81.00   0.50    9.95    --  104.00 -68.00  30.00   50
 50  \w     77.00 118.00   0.50    9.95    --  104.00-133.00   0.00   82
 51  \w     41.00  67.00   0.50    9.95    --  104.00-133.00   0.00   52
 52  \w    128.00 161.00   0.50    9.95    --  104.00  77.00-150.00   66
 53  \w    116.00 171.00   0.50    9.95    --  104.00  77.00 150.00  110
 54  \w    147.00 172.00   0.50    9.95    --  104.00  25.00  60.00   50
 55  \w     98.00 131.00   0.50    9.95    --  104.00  25.00  60.00   66
 56  \w     90.00 115.00   0.50    9.95    --  104.00  68.00-120.00   50
 57  \w    137.00 167.00   0.50    9.95    --  104.00  68.00-120.00   60
 58  \w     42.00  78.00   0.50    9.95    --  104.00 -68.00  60.00   72
 59  \w    115.00 159.00   0.50    9.95    --  104.00  93.00 -60.00   88
 60  \w     78.00 104.00   0.50    9.95    --  104.00  77.00-150.00   52
 61  \w     50.00  75.00   0.50    9.95    --  104.00 -68.00   0.00   50
 62  \w     64.00  95.00   0.50    9.95    --  104.00 178.00  30.00   62
 63  \w     36.00  61.00   0.50    9.95    --  104.00 -59.00 -90.00   50
 64  \w     35.00 105.00   0.50    9.95    --  104.00 -77.00 120.00  140
 65  \w     38.00  63.00   0.50    9.95    --  104.00-111.00 120.00   50
 66  \w     82.00 107.00   0.50    9.95    --  104.00-111.00 120.00   50
 67  \w     69.00  94.00   0.50    9.95    --  104.00 -93.00 150.00   50
 68  \w     38.00  64.00   0.50    9.95    --  104.00 -59.00-120.00   52
 69  \w     43.00  68.00   0.50    9.95    --  104.00 -68.00 -60.00   50
 70  \w     82.00 170.00   0.50    9.95    --  104.00  68.00 -30.00  176
 71  \w     68.00  99.00   0.50    9.95    --  104.00-111.00 -30.00   62
 72  \w     40.00  65.00   0.50    9.95    --  104.00 -59.00 -30.00   50
 73  \w     98.00 123.00   0.50    9.95    --  104.00 149.00-102.00   50
;
_diffrn_measurement_device 'four-circle diffractometer'
_diffrn_measurement_device_type 'XtaLAB Synergy, Dualflex, HyPix3000'
_diffrn_measurement_method '\w scans'
_diffrn_orient_matrix_type 'CrysAlisPro convention (1999,Acta A55,543-557)'
_diffrn_orient_matrix_UB_11 0.2167177000
_diffrn_orient_matrix_UB_12 -0.0425691000
_diffrn_orient_matrix_UB_13 -0.0749254000
_diffrn_orient_matrix_UB_21 -0.0864382000
_diffrn_orient_matrix_UB_22 0.0649254000
_diffrn_orient_matrix_UB_23 -0.1049418000
_diffrn_orient_matrix_UB_31 0.1291545000
_diffrn_orient_matrix_UB_32 0.1034514000
_diffrn_orient_matrix_UB_33 0.0122445000
_diffrn_radiation_monochromator mirror
_diffrn_radiation_probe x-ray
_diffrn_radiation_type 'Cu K\a'
_diffrn_radiation_wavelength 1.54184
_diffrn_reflns_av_R_equivalents 0.0758
_diffrn_reflns_av_unetI/netI 0.0626
_diffrn_reflns_Laue_measured_fraction_full 0.993
_diffrn_reflns_Laue_measured_fraction_max 0.993
_diffrn_reflns_limit_h_max 7
_diffrn_reflns_limit_h_min -7
_diffrn_reflns_limit_k_max 14
_diffrn_reflns_limit_k_min -11
_diffrn_reflns_limit_l_max 14
_diffrn_reflns_limit_l_min -14
_diffrn_reflns_number 7523
_diffrn_reflns_point_group_measured_fraction_full 0.627
_diffrn_reflns_point_group_measured_fraction_max 0.628
_diffrn_reflns_theta_full 67.684
_diffrn_reflns_theta_max 68.251
_diffrn_reflns_theta_min 3.711
_diffrn_source 'micro-focus sealed X-ray tube'
_diffrn_source_type 'PhotonJet (Cu) X-ray Source'
_exptl_absorpt_coefficient_mu 1.580
_exptl_absorpt_correction_T_max 1.00000
_exptl_absorpt_correction_T_min 0.44081
_exptl_absorpt_correction_type multi-scan
_exptl_absorpt_process_details
;
CrysAlisPro 1.171.42.90a (Rigaku Oxford Diffraction, 2023)
Empirical absorption correction using spherical harmonics,
implemented in SCALE3 ABSPACK scaling algorithm.
;
_exptl_crystal_colour 'clear brownish white'
_exptl_crystal_colour_lustre clear
_exptl_crystal_colour_modifier brownish
_exptl_crystal_colour_primary white
_exptl_crystal_density_diffrn 1.375
_exptl_crystal_description needle
_exptl_crystal_F_000 362
_exptl_crystal_size_max 0.028
_exptl_crystal_size_mid 0.026
_exptl_crystal_size_min 0.024
_refine_diff_density_max 0.485
_refine_diff_density_min -0.484
_refine_diff_density_rms 0.079
_refine_ls_abs_structure_details
;
 Classical Flack method preferred over Parsons because s.u. lower.
;
_refine_ls_abs_structure_Flack 0.01(5)
_refine_ls_extinction_method none
_refine_ls_goodness_of_fit_ref 1.196
_refine_ls_hydrogen_treatment constr
_refine_ls_matrix_type full
_refine_ls_number_parameters 446
_refine_ls_number_reflns 3851
_refine_ls_number_restraints 3
_refine_ls_restrained_S_all 1.196
_refine_ls_R_factor_all 0.1060
_refine_ls_R_factor_gt 0.0905
_refine_ls_shift/su_max 0.000
_refine_ls_shift/su_mean 0.000
_refine_ls_structure_factor_coef Fsqd
_refine_ls_weighting_details 'w=1/[\s^2^(Fo^2^)+(0.1904P)^2^] where P=(Fo^2^+2Fc^2^)/3'
_refine_ls_weighting_scheme calc
_refine_ls_wR_factor_gt 0.2669
_refine_ls_wR_factor_ref 0.2917
_reflns_Friedel_coverage 0.265
_reflns_Friedel_fraction_full 0.262
_reflns_Friedel_fraction_max 0.263
_reflns_number_gt 2966
_reflns_number_total 3851
_reflns_threshold_expression 'I > 2\s(I)'
_cod_data_source_file d5ra09700b2.cif
_cod_data_source_block rk-5-16_autored
_cod_database_code 7251597
_shelx_shelxl_version_number 2019/3
_chemical_oxdiff_formula 'C H O'
_shelx_space_group_comment
;
The symmetry employed for this shelxl refinement is uniquely defined
by the following loop, which should always be used as a source of
symmetry information in preference to the above space-group names.
They are only intended as comments.
;
_shelx_estimated_absorpt_t_max 0.963
_shelx_estimated_absorpt_t_min 0.957
_olex2_refinement_description
;
1. Fixed Uiso
 At 1.2 times of:
  All C(H) groups, All C(H,H) groups
 At 1.5 times of:
  All C(H,H,H) groups
2.a Ternary CH refined with riding coordinates:
 C20(H20), C24(H24), C21(H21), C23(H23), C22(H22)
2.b Secondary CH2 refined with riding coordinates:
 C25(H25A,H25B), C17(H17A,H17B)
2.c Aromatic/amide H refined with riding coordinates:
 C12(H12), C2(H2), C19(H19), C14(H14), C7(H7), C6(H6), C4(H4), C15(H15),
 C11(H11), C5(H5)
2.d Idealised Me refined as rotating group:
 C27(H27A,H27B,H27C), C33(H33A,H33B,H33C), C29(H29A,H29B,H29C), C31(H31A,H31B,
 H31C)
;
_olex2_submission_special_instructions 'No special instructions were received'
_oxdiff_exptl_absorpt_empirical_details
;
Empirical correction (ABSPACK) includes:
- Absorption correction using spherical harmonics
- Frame scaling
;
_oxdiff_exptl_absorpt_empirical_full_max 2.647
_oxdiff_exptl_absorpt_empirical_full_min 0.181

loop_
_space_group_symop_operation_xyz
'x, y, z'

loop_
_atom_site_label
_atom_site_type_symbol
_atom_site_fract_x
_atom_site_fract_y
_atom_site_fract_z
_atom_site_U_iso_or_equiv
_atom_site_adp_type
_atom_site_occupancy
_atom_site_site_symmetry_order
_atom_site_calc_flag
_atom_site_refinement_flags_posn
_atom_site_refinement_flags_adp
_atom_site_refinement_flags_occupancy
_atom_site_disorder_assembly
_atom_site_disorder_group
Cl1 Cl -0.1211(5) -0.1228(3) 0.5079(3) 0.0805(8) Uani 1 1 d . . . . .
O2 O 0.8597(11) 0.3876(5) 0.7992(5) 0.0567(15) Uani 1 1 d . . . . .
O3 O 0.6122(11) 0.7179(5) 0.3816(5) 0.0497(13) Uani 1 1 d . . . . .
O6 O 0.4500(12) 0.4740(6) 0.2140(5) 0.0568(15) Uani 1 1 d . . . . .
O4 O 0.8382(12) 0.4362(5) 0.3431(5) 0.0574(15) Uani 1 1 d . . . . .
O1 O 0.4784(13) 0.4294(6) 0.8057(7) 0.0667(18) Uani 1 1 d . . . . .
N2 N 1.1209(15) 0.5682(7) 0.5868(7) 0.0594(19) Uani 1 1 d . . . . .
O8 O 0.4616(11) 0.7063(5) 0.1069(5) 0.0529(14) Uani 1 1 d . . . . .
C12 C -0.026(2) 0.0413(9) 0.6194(9) 0.065(2) Uani 1 1 d . . . . .
H12 H -0.155336 0.080311 0.595917 0.078 Uiso 1 1 calc R U . . .
C28 C 0.2594(16) 0.7095(8) 0.0652(9) 0.056(2) Uani 1 1 d . . . . .
C18 C 0.9165(15) 0.5496(7) 0.6541(7) 0.0472(17) Uani 1 1 d . . . . .
C1 C 0.4354(17) 0.0791(8) 0.7900(7) 0.052(2) Uani 1 1 d . . . . .
O5 O 0.680(2) 0.3390(8) 0.5061(7) 0.096(3) Uani 1 1 d . . . . .
N4 N 0.8547(12) 0.6007(6) 0.4851(6) 0.0469(15) Uani 1 1 d . . . . .
O9 O 0.0800(15) 0.6919(11) 0.1245(7) 0.098(3) Uani 1 1 d . . . . .
N1 N 0.5413(16) 0.0058(7) 0.8597(7) 0.060(2) Uani 1 1 d . . . . .
C20 C 0.7723(15) 0.6245(7) 0.3784(7) 0.0468(17) Uani 1 1 d . . . . .
H20 H 0.904352 0.644731 0.319451 0.056 Uiso 1 1 calc R U . . .
C16 C 0.6382(17) 0.3630(8) 0.8149(7) 0.055(2) Uani 1 1 d . . . . .
C25 C 0.4192(19) 0.8646(8) 0.2774(9) 0.060(2) Uani 1 1 d . . . . .
H25A H 0.374103 0.892368 0.204926 0.072 Uiso 1 1 calc R U . . .
H25B H 0.280353 0.848524 0.331826 0.072 Uiso 1 1 calc R U . . .
C2 C 0.4623(18) 0.1950(9) 0.7790(7) 0.057(2) Uani 1 1 d . . . . .
H2 H 0.379906 0.243645 0.731685 0.069 Uiso 1 1 calc R U . . .
N3 N 1.0855(14) 0.5974(8) 0.4841(7) 0.0605(19) Uani 1 1 d . . . . .
C19 C 0.7449(15) 0.5711(7) 0.5893(7) 0.0482(18) Uani 1 1 d . . . . .
H19 H 0.586168 0.566205 0.612990 0.058 Uiso 1 1 calc R U . . .
C9 C 0.7255(17) 0.1639(9) 0.9131(7) 0.056(2) Uani 1 1 d . . . . .
C24 C 0.5733(16) 0.7604(7) 0.2698(7) 0.0488(18) Uani 1 1 d . . . . .
H24 H 0.720990 0.778991 0.221530 0.059 Uiso 1 1 calc R U . . .
C14 C 0.234(2) -0.1233(9) 0.6236(9) 0.068(3) Uani 1 1 d . . . . .
H14 H 0.278260 -0.193588 0.602639 0.082 Uiso 1 1 calc R U . . .
C21 C 0.6638(16) 0.5258(7) 0.3505(7) 0.0474(17) Uani 1 1 d . . . . .
H21 H 0.530108 0.502948 0.407477 0.057 Uiso 1 1 calc R U . . .
O11 O 0.289(2) 1.0777(8) 0.2633(11) 0.109(4) Uani 1 1 d . . . . .
O7 O 0.662(2) 0.4560(9) 0.0471(7) 0.094(3) Uani 1 1 d . . . . .
C17 C 0.9017(19) 0.5072(8) 0.7760(8) 0.057(2) Uani 1 1 d . . . . .
H17A H 1.045196 0.520567 0.800390 0.069 Uiso 1 1 calc R U . . .
H17B H 0.777311 0.548049 0.818236 0.069 Uiso 1 1 calc R U . . .
C7 C 0.794(2) -0.0310(9) 0.9966(10) 0.067(3) Uani 1 1 d . . . . .
H7 H 0.772956 -0.107313 1.000992 0.080 Uiso 1 1 calc R U . . .
C13 C 0.041(2) -0.0648(10) 0.5888(9) 0.067(3) Uani 1 1 d . . . . .
C32 C 0.841(2) 0.3548(8) 0.4308(8) 0.068(3) Uani 1 1 d . . . . .
O10 O 0.5471(16) 0.9452(6) 0.3112(8) 0.077(2) Uani 1 1 d . . . . .
C6 C 0.932(3) 0.0042(11) 1.0598(12) 0.088(4) Uani 1 1 d . . . . .
H6 H 0.997925 -0.048044 1.111025 0.105 Uiso 1 1 calc R U . . .
C3 C 0.6095(18) 0.2376(8) 0.8375(7) 0.0521(19) Uani 1 1 d . . . . .
C10 C 0.295(2) 0.0299(8) 0.7208(7) 0.057(2) Uani 1 1 d . . . . .
C23 C 0.4593(14) 0.6695(7) 0.2246(7) 0.0443(16) Uani 1 1 d . . . . .
H23 H 0.299619 0.660879 0.263518 0.053 Uiso 1 1 calc R U . . .
C30 C 0.493(2) 0.4352(9) 0.1150(8) 0.068(3) Uani 1 1 d . . . . .
C27 C 0.608(4) 1.1261(13) 0.3382(16) 0.107(5) Uani 1 1 d . . . . .
H27A H 0.599209 1.199059 0.294675 0.160 Uiso 1 1 calc R U . . .
H27B H 0.765242 1.096790 0.328013 0.160 Uiso 1 1 calc R U . . .
H27C H 0.556268 1.131823 0.416236 0.160 Uiso 1 1 calc R U . . .
C4 C 0.877(2) 0.1964(9) 0.9810(9) 0.065(3) Uani 1 1 d . . . . .
H4 H 0.904243 0.272018 0.977587 0.078 Uiso 1 1 calc R U . . .
C15 C 0.359(2) -0.0759(9) 0.6896(9) 0.065(2) Uani 1 1 d . . . . .
H15 H 0.487651 -0.115038 0.713539 0.078 Uiso 1 1 calc R U . . .
C33 C 1.070(3) 0.2933(10) 0.4212(12) 0.088(4) Uani 1 1 d . . . . .
H33A H 1.088754 0.252241 0.358350 0.131 Uiso 1 1 calc R U . . .
H33B H 1.077650 0.241913 0.488865 0.131 Uiso 1 1 calc R U . . .
H33C H 1.190049 0.345770 0.410309 0.131 Uiso 1 1 calc R U . . .
C8 C 0.6795(18) 0.0477(8) 0.9225(8) 0.056(2) Uani 1 1 d . . . . .
C22 C 0.5929(15) 0.5574(7) 0.2344(6) 0.0464(18) Uani 1 1 d . . . . .
H22 H 0.732435 0.561719 0.177228 0.056 Uiso 1 1 calc R U . . .
C29 C 0.301(3) 0.7343(13) -0.0586(10) 0.083(3) Uani 1 1 d . . . . .
H29A H 0.398009 0.797298 -0.081612 0.125 Uiso 1 1 calc R U . . .
H29B H 0.155581 0.751771 -0.085007 0.125 Uiso 1 1 calc R U . . .
H29C H 0.375333 0.670062 -0.089635 0.125 Uiso 1 1 calc R U . . .
C11 C 0.102(2) 0.0875(9) 0.6847(8) 0.063(2) Uani 1 1 d . . . . .
H11 H 0.058133 0.158137 0.704953 0.075 Uiso 1 1 calc R U . . .
C5 C 0.982(2) 0.1184(12) 1.0508(10) 0.076(3) Uani 1 1 d . . . . .
H5 H 1.085420 0.140237 1.092430 0.091 Uiso 1 1 calc R U . . .
C31 C 0.313(3) 0.3618(12) 0.1008(11) 0.091(4) Uani 1 1 d . . . . .
H31A H 0.360052 0.284846 0.122040 0.137 Uiso 1 1 calc R U . . .
H31B H 0.291407 0.372948 0.023518 0.137 Uiso 1 1 calc R U . . .
H31C H 0.170543 0.379651 0.147460 0.137 Uiso 1 1 calc R U . . .
C26 C 0.460(3) 1.0504(9) 0.3008(12) 0.080(3) Uani 1 1 d . . . . .

loop_
_atom_site_aniso_label
_atom_site_aniso_U_11
_atom_site_aniso_U_22
_atom_site_aniso_U_33
_atom_site_aniso_U_23
_atom_site_aniso_U_13
_atom_site_aniso_U_12
Cl1 0.0753(17) 0.0998(18) 0.0789(17) -0.0342(14) -0.0258(14) -0.0116(14)
O2 0.055(4) 0.064(3) 0.052(3) 0.002(3) -0.020(3) 0.000(3)
O3 0.054(3) 0.053(3) 0.044(3) -0.005(2) -0.020(3) 0.006(2)
O6 0.063(4) 0.068(3) 0.042(3) -0.011(3) -0.009(3) -0.010(3)
O4 0.060(4) 0.061(3) 0.047(3) 0.004(3) -0.014(3) 0.010(3)
O1 0.058(4) 0.074(4) 0.069(4) -0.003(3) -0.020(3) 0.001(3)
N2 0.057(5) 0.074(4) 0.049(4) 0.000(4) -0.022(4) -0.003(4)
O8 0.048(3) 0.073(3) 0.037(3) 0.002(3) -0.014(2) -0.002(3)
C12 0.072(6) 0.072(6) 0.057(5) -0.018(4) -0.018(5) -0.007(5)
C28 0.041(5) 0.064(5) 0.064(6) -0.001(4) -0.022(4) 0.001(4)
C18 0.045(4) 0.057(4) 0.042(4) -0.005(3) -0.016(3) 0.000(3)
C1 0.063(5) 0.061(4) 0.038(4) -0.007(4) -0.017(4) -0.009(4)
O5 0.132(9) 0.081(5) 0.059(5) 0.009(4) 0.005(5) 0.002(5)
N4 0.045(4) 0.056(3) 0.042(4) -0.005(3) -0.016(3) -0.001(3)
O9 0.058(5) 0.175(10) 0.059(4) 0.014(5) -0.022(4) -0.010(5)
N1 0.078(6) 0.059(4) 0.046(4) -0.002(3) -0.020(4) -0.019(4)
C20 0.045(4) 0.057(4) 0.035(4) 0.004(3) -0.008(3) 0.005(3)
C16 0.057(5) 0.073(5) 0.036(4) -0.003(4) -0.017(4) 0.001(4)
C25 0.064(6) 0.060(4) 0.063(5) -0.016(4) -0.029(5) 0.017(4)
C2 0.063(6) 0.074(6) 0.039(4) -0.004(4) -0.024(4) -0.002(4)
N3 0.043(4) 0.081(5) 0.054(4) 0.006(4) -0.014(3) 0.001(4)
C19 0.047(4) 0.060(4) 0.039(4) 0.001(3) -0.018(3) 0.000(3)
C9 0.057(5) 0.071(5) 0.041(4) -0.001(4) -0.016(4) -0.004(4)
C24 0.046(4) 0.059(4) 0.042(4) -0.003(3) -0.014(3) 0.005(4)
C14 0.083(7) 0.066(5) 0.061(6) -0.019(4) -0.017(5) -0.010(5)
C21 0.048(4) 0.060(4) 0.033(4) -0.002(3) -0.009(3) 0.006(3)
O11 0.119(8) 0.075(5) 0.154(10) -0.026(6) -0.089(8) 0.036(5)
O7 0.106(7) 0.122(7) 0.058(4) -0.036(4) 0.004(5) -0.024(6)
C17 0.075(6) 0.061(4) 0.042(4) -0.008(4) -0.025(4) -0.010(4)
C7 0.077(7) 0.061(5) 0.064(6) 0.004(4) -0.031(5) -0.003(5)
C13 0.067(6) 0.085(6) 0.052(5) -0.005(5) -0.022(5) -0.010(5)
C32 0.097(8) 0.061(5) 0.045(5) -0.001(4) -0.016(5) -0.003(5)
O10 0.089(6) 0.065(4) 0.091(5) -0.020(4) -0.056(5) 0.020(4)
C6 0.111(10) 0.079(7) 0.080(7) 0.019(6) -0.057(8) -0.012(7)
C3 0.063(5) 0.062(4) 0.033(4) -0.005(3) -0.015(3) -0.006(4)
C10 0.072(6) 0.060(4) 0.041(4) -0.002(3) -0.020(4) -0.007(4)
C23 0.040(4) 0.059(4) 0.036(4) -0.008(3) -0.010(3) 0.003(3)
C30 0.099(9) 0.066(5) 0.040(5) -0.007(4) -0.015(5) -0.006(5)
C27 0.131(13) 0.079(7) 0.130(13) -0.044(8) -0.060(11) 0.013(8)
C4 0.085(7) 0.060(4) 0.054(5) -0.002(4) -0.030(5) -0.007(5)
C15 0.074(7) 0.067(5) 0.058(6) -0.004(4) -0.026(5) -0.005(5)
C33 0.110(11) 0.066(6) 0.087(8) 0.011(6) -0.043(8) 0.016(6)
C8 0.066(6) 0.059(4) 0.046(5) 0.003(4) -0.022(4) -0.010(4)
C22 0.054(5) 0.055(4) 0.030(4) -0.006(3) -0.009(3) 0.003(4)
C29 0.094(9) 0.104(8) 0.055(6) 0.004(6) -0.033(6) -0.007(7)
C11 0.068(6) 0.071(5) 0.054(5) -0.013(4) -0.020(5) 0.000(5)
C5 0.075(7) 0.096(8) 0.060(6) 0.005(5) -0.034(6) -0.005(6)
C31 0.131(12) 0.092(8) 0.062(6) -0.022(6) -0.024(7) -0.043(8)
C26 0.099(9) 0.061(5) 0.088(8) -0.013(5) -0.049(7) 0.031(6)

loop_
_atom_type_symbol
_atom_type_description
_atom_type_scat_dispersion_real
_atom_type_scat_dispersion_imag
_atom_type_scat_source
C C 0.0181 0.0091 'International Tables Vol C Tables 4.2.6.8 and 6.1.1.4'
H H 0.0000 0.0000 'International Tables Vol C Tables 4.2.6.8 and 6.1.1.4'
Cl Cl 0.3639 0.7018 'International Tables Vol C Tables 4.2.6.8 and 6.1.1.4'
N N 0.0311 0.0180 'International Tables Vol C Tables 4.2.6.8 and 6.1.1.4'
O O 0.0492 0.0322 'International Tables Vol C Tables 4.2.6.8 and 6.1.1.4'

loop_
_geom_angle_atom_site_label_1
_geom_angle_atom_site_label_2
_geom_angle_atom_site_label_3
_geom_angle
_geom_angle_site_symmetry_1
_geom_angle_site_symmetry_3
_geom_angle_publ_flag
C16 O2 C17 114.7(8) . . ?
C20 O3 C24 109.5(6) . . ?
C30 O6 C22 119.1(8) . . ?
C32 O4 C21 119.1(8) . . ?
N3 N2 C18 109.1(8) . . ?
C28 O8 C23 118.7(7) . . ?
C13 C12 H12 120.3 . . ?
C11 C12 H12 120.3 . . ?
C11 C12 C13 119.3(11) . . ?
O8 C28 C29 111.0(10) . . ?
O9 C28 O8 121.8(9) . . ?
O9 C28 C29 127.2(10) . . ?
N2 C18 C19 108.2(8) . . ?
N2 C18 C17 121.8(8) . . ?
C19 C18 C17 130.0(9) . . ?
N1 C1 C2 122.4(8) . . ?
N1 C1 C10 115.6(8) . . ?
C2 C1 C10 121.9(8) . . ?
N3 N4 C20 117.9(7) . . ?
C19 N4 C20 131.8(7) . . ?
C19 N4 N3 110.1(7) . . ?
C1 N1 C8 117.5(8) . . ?
O3 C20 N4 108.8(7) . . ?
O3 C20 H20 108.4 . . ?
O3 C20 C21 110.5(7) . . ?
N4 C20 H20 108.4 . . ?
N4 C20 C21 112.3(6) . . ?
C21 C20 H20 108.4 . . ?
O2 C16 C3 111.4(8) . . ?
O1 C16 O2 125.7(9) . . ?
O1 C16 C3 122.7(9) . . ?
H25A C25 H25B 108.6 . . ?
C24 C25 H25A 110.3 . . ?
C24 C25 H25B 110.3 . . ?
O10 C25 H25A 110.3 . . ?
O10 C25 H25B 110.3 . . ?
O10 C25 C24 107.1(8) . . ?
C1 C2 H2 119.7 . . ?
C3 C2 C1 120.6(9) . . ?
C3 C2 H2 119.7 . . ?
N2 N3 N4 107.5(7) . . ?
C18 C19 H19 127.5 . . ?
N4 C19 C18 105.1(8) . . ?
N4 C19 H19 127.5 . . ?
C3 C9 C4 125.5(10) . . ?
C3 C9 C8 115.9(8) . . ?
C4 C9 C8 118.6(9) . . ?
O3 C24 C25 107.0(7) . . ?
O3 C24 H24 109.9 . . ?
O3 C24 C23 108.3(6) . . ?
C25 C24 H24 109.9 . . ?
C25 C24 C23 111.8(7) . . ?
C23 C24 H24 109.9 . . ?
C13 C14 H14 120.4 . . ?
C15 C14 H14 120.4 . . ?
C15 C14 C13 119.3(10) . . ?
O4 C21 C20 107.6(7) . . ?
O4 C21 H21 111.0 . . ?
O4 C21 C22 107.7(6) . . ?
C20 C21 H21 111.0 . . ?
C20 C21 C22 108.3(6) . . ?
C22 C21 H21 111.0 . . ?
O2 C17 C18 111.3(7) . . ?
O2 C17 H17A 109.4 . . ?
O2 C17 H17B 109.4 . . ?
C18 C17 H17A 109.4 . . ?
C18 C17 H17B 109.4 . . ?
H17A C17 H17B 108.0 . . ?
C6 C7 H7 119.7 . . ?
C6 C7 C8 120.6(10) . . ?
C8 C7 H7 119.7 . . ?
C12 C13 Cl1 119.2(9) . . ?
C14 C13 Cl1 120.2(9) . . ?
C14 C13 C12 120.6(10) . . ?
O4 C32 C33 109.9(10) . . ?
O5 C32 O4 123.1(11) . . ?
O5 C32 C33 126.9(10) . . ?
C26 O10 C25 116.3(9) . . ?
C7 C6 H6 119.2 . . ?
C7 C6 C5 121.7(10) . . ?
C5 C6 H6 119.2 . . ?
C2 C3 C16 116.8(8) . . ?
C2 C3 C9 119.5(9) . . ?
C9 C3 C16 123.7(8) . . ?
C15 C10 C1 119.5(10) . . ?
C11 C10 C1 121.5(9) . . ?
C11 C10 C15 119.0(9) . . ?
O8 C23 C24 106.7(6) . . ?
O8 C23 H23 110.1 . . ?
O8 C23 C22 106.8(6) . . ?
C24 C23 H23 110.1 . . ?
C22 C23 C24 112.7(7) . . ?
C22 C23 H23 110.1 . . ?
O6 C30 C31 112.5(11) . . ?
O7 C30 O6 123.5(11) . . ?
O7 C30 C31 123.9(11) . . ?
H27A C27 H27B 109.5 . . ?
H27A C27 H27C 109.5 . . ?
H27B C27 H27C 109.5 . . ?
C26 C27 H27A 109.5 . . ?
C26 C27 H27B 109.5 . . ?
C26 C27 H27C 109.5 . . ?
C9 C4 H4 119.6 . . ?
C5 C4 C9 120.8(11) . . ?
C5 C4 H4 119.6 . . ?
C14 C15 C10 120.9(10) . . ?
C14 C15 H15 119.5 . . ?
C10 C15 H15 119.5 . . ?
C32 C33 H33A 109.5 . . ?
C32 C33 H33B 109.5 . . ?
C32 C33 H33C 109.5 . . ?
H33A C33 H33B 109.5 . . ?
H33A C33 H33C 109.5 . . ?
H33B C33 H33C 109.5 . . ?
N1 C8 C9 124.0(8) . . ?
N1 C8 C7 117.4(9) . . ?
C7 C8 C9 118.4(9) . . ?
O6 C22 C21 109.9(6) . . ?
O6 C22 C23 108.3(7) . . ?
O6 C22 H22 109.0 . . ?
C21 C22 H22 109.0 . . ?
C23 C22 C21 111.7(6) . . ?
C23 C22 H22 109.0 . . ?
C28 C29 H29A 109.5 . . ?
C28 C29 H29B 109.5 . . ?
C28 C29 H29C 109.5 . . ?
H29A C29 H29B 109.5 . . ?
H29A C29 H29C 109.5 . . ?
H29B C29 H29C 109.5 . . ?
C12 C11 C10 120.9(10) . . ?
C12 C11 H11 119.5 . . ?
C10 C11 H11 119.5 . . ?
C6 C5 H5 120.1 . . ?
C4 C5 C6 119.8(11) . . ?
C4 C5 H5 120.1 . . ?
C30 C31 H31A 109.5 . . ?
C30 C31 H31B 109.5 . . ?
C30 C31 H31C 109.5 . . ?
H31A C31 H31B 109.5 . . ?
H31A C31 H31C 109.5 . . ?
H31B C31 H31C 109.5 . . ?
O11 C26 O10 123.3(12) . . ?
O11 C26 C27 125.4(11) . . ?
O10 C26 C27 111.2(11) . . ?

loop_
_geom_bond_atom_site_label_1
_geom_bond_atom_site_label_2
_geom_bond_distance
_geom_bond_site_symmetry_2
_geom_bond_publ_flag
Cl1 C13 1.726(11) . ?
O2 C16 1.328(12) . ?
O2 C17 1.457(11) . ?
O3 C20 1.418(10) . ?
O3 C24 1.433(10) . ?
O6 C30 1.337(12) . ?
O6 C22 1.427(11) . ?
O4 C21 1.439(10) . ?
O4 C32 1.340(12) . ?
O1 C16 1.200(12) . ?
N2 C18 1.345(13) . ?
N2 N3 1.297(11) . ?
O8 C28 1.364(11) . ?
O8 C23 1.435(10) . ?
C12 H12 0.9300 . ?
C12 C13 1.398(16) . ?
C12 C11 1.377(15) . ?
C28 O9 1.184(14) . ?
C28 C29 1.474(16) . ?
C18 C19 1.371(12) . ?
C18 C17 1.486(12) . ?
C1 N1 1.331(13) . ?
C1 C2 1.401(14) . ?
C1 C10 1.480(13) . ?
O5 C32 1.202(15) . ?
N4 C20 1.446(11) . ?
N4 N3 1.351(11) . ?
N4 C19 1.332(12) . ?
N1 C8 1.371(12) . ?
C20 H20 0.9800 . ?
C20 C21 1.495(12) . ?
C16 C3 1.512(14) . ?
C25 H25A 0.9700 . ?
C25 H25B 0.9700 . ?
C25 C24 1.503(12) . ?
C25 O10 1.415(13) . ?
C2 H2 0.9300 . ?
C2 C3 1.378(13) . ?
C19 H19 0.9300 . ?
C9 C3 1.410(14) . ?
C9 C4 1.420(14) . ?
C9 C8 1.429(13) . ?
C24 H24 0.9800 . ?
C24 C23 1.535(12) . ?
C14 H14 0.9300 . ?
C14 C13 1.387(17) . ?
C14 C15 1.381(16) . ?
C21 H21 0.9800 . ?
C21 C22 1.528(11) . ?
O11 C26 1.176(15) . ?
O7 C30 1.192(16) . ?
C17 H17A 0.9700 . ?
C17 H17B 0.9700 . ?
C7 H7 0.9300 . ?
C7 C6 1.336(17) . ?
C7 C8 1.426(14) . ?
C32 C33 1.484(19) . ?
O10 C26 1.331(13) . ?
C6 H6 0.9300 . ?
C6 C5 1.410(19) . ?
C10 C15 1.395(15) . ?
C10 C11 1.390(15) . ?
C23 H23 0.9800 . ?
C23 C22 1.515(11) . ?
C30 C31 1.471(18) . ?
C27 H27A 0.9600 . ?
C27 H27B 0.9600 . ?
C27 H27C 0.9600 . ?
C27 C26 1.47(2) . ?
C4 H4 0.9300 . ?
C4 C5 1.360(16) . ?
C15 H15 0.9300 . ?
C33 H33A 0.9600 . ?
C33 H33B 0.9600 . ?
C33 H33C 0.9600 . ?
C22 H22 0.9800 . ?
C29 H29A 0.9600 . ?
C29 H29B 0.9600 . ?
C29 H29C 0.9600 . ?
C11 H11 0.9300 . ?
C5 H5 0.9300 . ?
C31 H31A 0.9600 . ?
C31 H31B 0.9600 . ?
C31 H31C 0.9600 . ?

loop_
_geom_torsion_atom_site_label_1
_geom_torsion_atom_site_label_2
_geom_torsion_atom_site_label_3
_geom_torsion_atom_site_label_4
_geom_torsion
_geom_torsion_site_symmetry_1
_geom_torsion_site_symmetry_2
_geom_torsion_site_symmetry_3
_geom_torsion_site_symmetry_4
_geom_torsion_publ_flag
O2 C16 C3 C2 -133.5(9) . . . . ?
O2 C16 C3 C9 46.0(12) . . . . ?
O3 C20 C21 O4 177.2(6) . . . . ?
O3 C20 C21 C22 61.0(8) . . . . ?
O3 C24 C23 O8 -169.7(6) . . . . ?
O3 C24 C23 C22 -52.7(9) . . . . ?
O4 C21 C22 O6 74.9(9) . . . . ?
O4 C21 C22 C23 -164.9(7) . . . . ?
O1 C16 C3 C2 42.1(13) . . . . ?
O1 C16 C3 C9 -138.5(10) . . . . ?
N2 C18 C19 N4 0.7(10) . . . . ?
N2 C18 C17 O2 -101.8(10) . . . . ?
O8 C23 C22 O6 -75.6(7) . . . . ?
O8 C23 C22 C21 163.3(7) . . . . ?
C28 O8 C23 C24 -127.8(8) . . . . ?
C28 O8 C23 C22 111.4(8) . . . . ?
C18 N2 N3 N4 1.6(11) . . . . ?
C1 N1 C8 C9 -3.4(15) . . . . ?
C1 N1 C8 C7 -179.5(10) . . . . ?
C1 C2 C3 C16 176.4(9) . . . . ?
C1 C2 C3 C9 -3.0(15) . . . . ?
C1 C10 C15 C14 -178.9(10) . . . . ?
C1 C10 C11 C12 179.3(9) . . . . ?
N4 C20 C21 O4 -61.2(9) . . . . ?
N4 C20 C21 C22 -177.4(7) . . . . ?
N1 C1 C2 C3 2.8(16) . . . . ?
N1 C1 C10 C15 -30.1(14) . . . . ?
N1 C1 C10 C11 150.8(10) . . . . ?
C20 O3 C24 C25 -175.2(7) . . . . ?
C20 O3 C24 C23 64.1(9) . . . . ?
C20 N4 N3 N2 -176.2(7) . . . . ?
C20 N4 C19 C18 174.3(8) . . . . ?
C20 C21 C22 O6 -168.9(7) . . . . ?
C20 C21 C22 C23 -48.8(9) . . . . ?
C16 O2 C17 C18 -86.0(10) . . . . ?
C25 C24 C23 O8 72.6(9) . . . . ?
C25 C24 C23 C22 -170.4(8) . . . . ?
C25 O10 C26 O11 -2(2) . . . . ?
C25 O10 C26 C27 -179.8(13) . . . . ?
C2 C1 N1 C8 0.4(15) . . . . ?
C2 C1 C10 C15 147.3(10) . . . . ?
C2 C1 C10 C11 -31.8(15) . . . . ?
N3 N2 C18 C19 -1.5(11) . . . . ?
N3 N2 C18 C17 175.7(8) . . . . ?
N3 N4 C20 O3 -124.9(8) . . . . ?
N3 N4 C20 C21 112.5(8) . . . . ?
N3 N4 C19 C18 0.3(10) . . . . ?
C19 C18 C17 O2 74.7(13) . . . . ?
C19 N4 C20 O3 61.5(11) . . . . ?
C19 N4 C20 C21 -61.2(11) . . . . ?
C19 N4 N3 N2 -1.2(10) . . . . ?
C9 C4 C5 C6 -3(2) . . . . ?
C24 O3 C20 N4 165.5(6) . . . . ?
C24 O3 C20 C21 -70.8(8) . . . . ?
C24 C25 O10 C26 166.7(10) . . . . ?
C24 C23 C22 O6 167.5(6) . . . . ?
C24 C23 C22 C21 46.4(10) . . . . ?
C21 O4 C32 O5 15.8(16) . . . . ?
C21 O4 C32 C33 -162.2(9) . . . . ?
C17 O2 C16 O1 4.1(12) . . . . ?
C17 O2 C16 C3 179.5(7) . . . . ?
C17 C18 C19 N4 -176.2(8) . . . . ?
C7 C6 C5 C4 4(2) . . . . ?
C13 C12 C11 C10 -0.2(16) . . . . ?
C13 C14 C15 C10 -0.5(17) . . . . ?
C32 O4 C21 C20 99.8(9) . . . . ?
C32 O4 C21 C22 -143.6(9) . . . . ?
O10 C25 C24 O3 66.0(10) . . . . ?
O10 C25 C24 C23 -175.6(8) . . . . ?
C6 C7 C8 N1 179.6(13) . . . . ?
C6 C7 C8 C9 3.3(19) . . . . ?
C3 C9 C4 C5 -179.5(11) . . . . ?
C3 C9 C8 N1 3.1(15) . . . . ?
C3 C9 C8 C7 179.2(10) . . . . ?
C10 C1 N1 C8 177.8(9) . . . . ?
C10 C1 C2 C3 -174.5(9) . . . . ?
C23 O8 C28 O9 6.4(15) . . . . ?
C23 O8 C28 C29 -172.3(8) . . . . ?
C30 O6 C22 C21 -133.6(8) . . . . ?
C30 O6 C22 C23 104.1(9) . . . . ?
C4 C9 C3 C16 2.4(16) . . . . ?
C4 C9 C3 C2 -178.2(10) . . . . ?
C4 C9 C8 N1 -178.4(10) . . . . ?
C4 C9 C8 C7 -2.3(15) . . . . ?
C15 C14 C13 Cl1 -179.1(9) . . . . ?
C15 C14 C13 C12 0.5(17) . . . . ?
C15 C10 C11 C12 0.2(16) . . . . ?
C8 C9 C3 C16 -179.1(9) . . . . ?
C8 C9 C3 C2 0.3(14) . . . . ?
C8 C9 C4 C5 2.1(17) . . . . ?
C8 C7 C6 C5 -4(2) . . . . ?
C22 O6 C30 O7 9.6(16) . . . . ?
C22 O6 C30 C31 -172.1(10) . . . . ?
C11 C12 C13 Cl1 179.5(9) . . . . ?
C11 C12 C13 C14 -0.1(16) . . . . ?
C11 C10 C15 C14 0.2(16) . . . . ?
